data_4308566
loop_
_publ_author_name
'Zheng He'
'En-Qing Gao'
'Zhe-Ming Wang'
'Chun-Hua Yan'
'Mohamedally Kurmoo'

_publ_contact_author_address
;
State Key Lab of Rare Earth Materials Chemistry and Applications & 
PKU-HKU Joint Lab on Rare Earth Materials and Bioinorganic Chemistry, 
College of Chemistry and Molecular Engineering, 
Peking University, 
Beijing 100871, 
China
;
_publ_contact_author_email chyan@chem.pku.edu.cn
_publ_contact_author_fax 86-(10)-62754179
_publ_contact_author_name 'Prof. Chun-Hua Yan'
_publ_contact_author_phone 86-(10)-62754179
_publ_section_title
;
Coordination Polymers Based on Inorganic Lanthanide(III) Sulfate Skeletons
and an Organic Isonicotinate N-oxide Connector: Segregation into Three
Structural Types by the Lanthanide Contraction Effect
;
_journal_name_full 'Inorganic Chemistry'
_journal_page_first 862
_journal_page_last 874
_journal_paper_doi 10.1021/ic0487575
_journal_volume 44
_journal_year 2005
_chemical_formula_sum 'C6 H6 Ce N O8 S'
_chemical_formula_weight 392.30
_chemical_name_systematic
; 
 ? 
;
_space_group_IT_number 2
_symmetry_cell_setting triclinic
_symmetry_space_group_name_Hall '-P 1'
_symmetry_space_group_name_H-M 'P -1'
_atom_sites_solution_hydrogens geom
_atom_sites_solution_primary direct
_atom_sites_solution_secondary difmap
_audit_creation_method SHELXL-97
_cell_angle_alpha 77.3540(10)
_cell_angle_beta 87.4134(11)
_cell_angle_gamma 89.8783(14)
_cell_formula_units_Z 2
_cell_length_a 6.6459(2)
_cell_length_b 7.3040(2)
_cell_length_c 10.3885(3)
_cell_measurement_reflns_used 6729
_cell_measurement_temperature 293(2)
_cell_measurement_theta_max 27.485
_cell_measurement_theta_min 3.395
_cell_volume 491.53(2)
_computing_cell_refinement 'HKL Scalepack (Otwinowski & Minor, 1997)'
_computing_data_collection 'KappaCCD (Nonius B. V., 1998)'
_computing_data_reduction 'HKL Denzo (Otwinowski & Minor, 1997) & maXus (Mackay et al., 1998)'
_computing_molecular_graphics 'Bruker SHELXTL V5.1 (Sheldrick, 1998)'
_computing_publication_material 'SHELXL-97 (Sheldrick, 1997)'
_computing_structure_refinement 'SHELXL-97 (Sheldrick, 1997)'
_computing_structure_solution 'SHELXS-97 (Sheldrick, 1997)'
_diffrn_ambient_temperature 293(2)
_diffrn_detector_area_resol_mean 0.76
_diffrn_measured_fraction_theta_full 0.996
_diffrn_measured_fraction_theta_max 0.996
_diffrn_measurement_device_type 'NONIUS KappaCCD Diffractometer'
_diffrn_measurement_method CCD
_diffrn_radiation_monochromator graphite
_diffrn_radiation_source 'fine-focus sealed tube'
_diffrn_radiation_type MoK\a
_diffrn_radiation_wavelength 0.71073
_diffrn_reflns_av_R_equivalents 0.0504
_diffrn_reflns_av_sigmaI/netI 0.0408
_diffrn_reflns_limit_h_max 8
_diffrn_reflns_limit_h_min -8
_diffrn_reflns_limit_k_max 9
_diffrn_reflns_limit_k_min -9
_diffrn_reflns_limit_l_max 13
_diffrn_reflns_limit_l_min -13
_diffrn_reflns_number 9506
_diffrn_reflns_theta_full 27.49
_diffrn_reflns_theta_max 27.49
_diffrn_reflns_theta_min 3.59
_diffrn_standards_decay_% 0
_exptl_absorpt_coefficient_mu 4.876
_exptl_absorpt_correction_T_max 0.788
_exptl_absorpt_correction_T_min 0.641
_exptl_absorpt_correction_type empirical
_exptl_absorpt_process_details '(Blessing, 1995, 1997)'
_exptl_crystal_colour colorless
_exptl_crystal_density_diffrn 2.651
_exptl_crystal_density_method 'not measured'
_exptl_crystal_description flake
_exptl_crystal_F_000 374
_exptl_crystal_size_max 0.14
_exptl_crystal_size_mid 0.13
_exptl_crystal_size_min 0.05
_refine_diff_density_max 1.104
_refine_diff_density_min -1.565
_refine_diff_density_rms 0.207
_refine_ls_extinction_coef 0.0134(13)
_refine_ls_extinction_expression Fc^*^=kFc[1+0.001xFc^2^\l^3^/sin(2\q)]^-1/4^
_refine_ls_extinction_method SHELXL
_refine_ls_goodness_of_fit_ref 1.063
_refine_ls_hydrogen_treatment mixed
_refine_ls_matrix_type full
_refine_ls_number_parameters 163
_refine_ls_number_reflns 2266
_refine_ls_number_restraints 0
_refine_ls_restrained_S_all 1.063
_refine_ls_R_factor_all 0.0310
_refine_ls_R_factor_gt 0.0272
_refine_ls_shift/su_max 0.001
_refine_ls_shift/su_mean 0.000
_refine_ls_structure_factor_coef Fsqd
_refine_ls_weighting_details 'calc w=1/[\s^2^(Fo^2^)+(0.0370P)^2^+0.0000P] where P=(Fo^2^+2Fc^2^)/3'
_refine_ls_weighting_scheme calc
_refine_ls_wR_factor_gt 0.0621
_refine_ls_wR_factor_ref 0.0630
_reflns_number_gt 2099
_reflns_number_total 2266
_reflns_threshold_expression >2sigma(I)
_cod_data_source_file ic0487575si20040906_123354_02.cif
_cod_data_source_block 2
_cod_database_code 4308566

loop_
_symmetry_equiv_pos_as_xyz
'x, y, z'
'-x, -y, -z'

loop_
_atom_site_label
_atom_site_type_symbol
_atom_site_fract_x
_atom_site_fract_y
_atom_site_fract_z
_atom_site_U_iso_or_equiv
_atom_site_adp_type
_atom_site_occupancy
_atom_site_symmetry_multiplicity
_atom_site_calc_flag
_atom_site_refinement_flags
_atom_site_disorder_assembly
_atom_site_disorder_group
Ce1 Ce 0.32701(3) 0.73737(2) 0.016512(18) 0.01253(11) Uani 1 1 d . . .
C1 C 0.2830(5) 0.5373(5) -0.3840(4) 0.0169(7) Uani 1 1 d . . .
C2 C 0.2628(6) 0.7241(5) -0.4466(4) 0.0217(8) Uani 1 1 d . . .
H2A H 0.2760 0.8175 -0.3994 0.026 Uiso 1 1 calc R . .
C3 C 0.2233(6) 0.7716(5) -0.5789(4) 0.0239(8) Uani 1 1 d . . .
H3A H 0.2149 0.8972 -0.6216 0.029 Uiso 1 1 calc R . .
C4 C 0.2181(5) 0.4539(5) -0.5880(4) 0.0206(8) Uani 1 1 d . . .
H4A H 0.2017 0.3622 -0.6363 0.025 Uiso 1 1 calc R . .
C5 C 0.2634(5) 0.4029(5) -0.4581(4) 0.0179(7) Uani 1 1 d . . .
H5A H 0.2812 0.2769 -0.4191 0.021 Uiso 1 1 calc R . .
C6 C 0.3284(5) 0.4907(5) -0.2391(3) 0.0150(7) Uani 1 1 d . . .
N1 N 0.1969(5) 0.6364(4) -0.6464(3) 0.0192(7) Uani 1 1 d . . .
O1 O 0.2730(4) 0.6078(4) -0.1749(3) 0.0221(6) Uani 1 1 d . . .
O2 O 0.4245(4) 0.3412(4) -0.1961(2) 0.0187(5) Uani 1 1 d . . .
O3 O 0.1412(4) 0.6841(4) -0.7703(2) 0.0240(6) Uani 1 1 d . . .
O4 O 0.6548(4) 0.9343(3) -0.0658(3) 0.0179(5) Uani 1 1 d . . .
O5 O 0.6669(4) 0.6186(3) -0.0845(3) 0.0180(5) Uani 1 1 d . . .
O6 O 0.9569(4) 0.7574(4) -0.0072(3) 0.0218(6) Uani 1 1 d . . .
O7 O 0.8753(4) 0.8487(4) -0.2356(2) 0.0191(5) Uani 1 1 d . . .
O8 O 0.2602(5) 0.9896(4) -0.1958(3) 0.0272(7) Uani 1 1 d . . .
S1 S 0.79663(13) 0.78961(12) -0.10064(8) 0.01375(19) Uani 1 1 d . . .
HW1 H 0.287(9) 1.090(9) -0.183(6) 0.06(2) Uiso 1 1 d . . .
HW2 H 0.156(10) 0.993(9) -0.211(7) 0.06(2) Uiso 1 1 d . . .

loop_
_atom_site_aniso_label
_atom_site_aniso_U_11
_atom_site_aniso_U_22
_atom_site_aniso_U_33
_atom_site_aniso_U_23
_atom_site_aniso_U_13
_atom_site_aniso_U_12
Ce1 0.01356(14) 0.01123(14) 0.01335(14) -0.00384(8) -0.00076(8) 0.00046(8)
C1 0.0149(17) 0.0193(18) 0.0161(17) -0.0029(14) 0.0001(14) 0.0006(14)
C2 0.027(2) 0.0182(19) 0.0203(19) -0.0049(15) -0.0047(17) 0.0014(15)
C3 0.032(2) 0.0160(19) 0.023(2) -0.0021(15) -0.0037(18) 0.0007(16)
C4 0.0222(19) 0.023(2) 0.0183(18) -0.0073(16) -0.0024(16) -0.0018(15)
C5 0.0182(17) 0.0163(18) 0.0191(18) -0.0045(15) 0.0012(15) -0.0001(14)
C6 0.0137(16) 0.0142(17) 0.0167(17) -0.0024(14) 0.0000(14) -0.0019(13)
N1 0.0190(15) 0.0256(17) 0.0126(15) -0.0033(13) -0.0011(13) 0.0004(13)
O1 0.0291(14) 0.0210(14) 0.0194(13) -0.0105(11) -0.0052(11) 0.0060(11)
O2 0.0218(13) 0.0159(13) 0.0190(13) -0.0042(10) -0.0043(11) 0.0019(10)
O3 0.0237(14) 0.0346(16) 0.0130(13) -0.0029(11) -0.0029(11) 0.0000(12)
O4 0.0179(12) 0.0145(12) 0.0231(13) -0.0084(10) 0.0010(11) 0.0018(10)
O5 0.0213(13) 0.0118(12) 0.0220(13) -0.0061(10) 0.0003(11) -0.0021(10)
O6 0.0145(12) 0.0283(15) 0.0236(14) -0.0068(12) -0.0050(11) 0.0012(11)
O7 0.0212(13) 0.0186(13) 0.0167(13) -0.0026(11) 0.0020(11) 0.0000(11)
O8 0.0318(19) 0.0189(16) 0.0299(16) -0.0017(12) -0.0089(14) -0.0056(13)
S1 0.0136(4) 0.0125(4) 0.0154(4) -0.0040(3) 0.0002(3) 0.0004(3)

loop_
_atom_type_symbol
_atom_type_description
_atom_type_scat_dispersion_real
_atom_type_scat_dispersion_imag
_atom_type_scat_source
C C 0.0033 0.0016 'International Tables Vol C Tables 4.2.6.8 and 6.1.1.4'
H H 0.0000 0.0000 'International Tables Vol C Tables 4.2.6.8 and 6.1.1.4'
N N 0.0061 0.0033 'International Tables Vol C Tables 4.2.6.8 and 6.1.1.4'
O O 0.0106 0.0060 'International Tables Vol C Tables 4.2.6.8 and 6.1.1.4'
S S 0.1246 0.1234 'International Tables Vol C Tables 4.2.6.8 and 6.1.1.4'
Ce Ce -0.2486 2.6331 'International Tables Vol C Tables 4.2.6.8 and 6.1.1.4'

loop_
_geom_angle_atom_site_label_1
_geom_angle_atom_site_label_2
_geom_angle_atom_site_label_3
_geom_angle
_geom_angle_site_symmetry_1
_geom_angle_site_symmetry_3
_geom_angle_publ_flag
O1 Ce1 O3 130.04(9) . 1_556 ?
O1 Ce1 O6 76.04(9) . 1_455 ?
O3 Ce1 O6 67.75(9) 1_556 1_455 ?
O1 Ce1 O2 131.95(8) . 2_665 ?
O3 Ce1 O2 71.59(8) 1_556 2_665 ?
O6 Ce1 O2 139.21(9) 1_455 2_665 ?
O1 Ce1 O5 70.91(9) . 2_665 ?
O3 Ce1 O5 79.06(8) 1_556 2_665 ?
O6 Ce1 O5 95.06(8) 1_455 2_665 ?
O2 Ce1 O5 73.90(8) 2_665 2_665 ?
O1 Ce1 O4 136.46(9) . 2_675 ?
O3 Ce1 O4 79.43(9) 1_556 2_675 ?
O6 Ce1 O4 92.30(8) 1_455 2_675 ?
O2 Ce1 O4 83.34(8) 2_665 2_675 ?
O5 Ce1 O4 152.61(9) 2_665 2_675 ?
O1 Ce1 O8 66.31(10) . . ?
O3 Ce1 O8 127.89(10) 1_556 . ?
O6 Ce1 O8 72.19(10) 1_455 . ?
O2 Ce1 O8 140.75(10) 2_665 . ?
O5 Ce1 O8 137.11(10) 2_665 . ?
O4 Ce1 O8 70.18(10) 2_675 . ?
O1 Ce1 O4 99.80(8) . . ?
O3 Ce1 O4 130.06(9) 1_556 . ?
O6 Ce1 O4 139.97(9) 1_455 . ?
O2 Ce1 O4 72.40(8) 2_665 . ?
O5 Ce1 O4 121.64(8) 2_665 . ?
O4 Ce1 O4 63.03(9) 2_675 . ?
O8 Ce1 O4 69.93(10) . . ?
O1 Ce1 O5 67.24(8) . . ?
O3 Ce1 O5 137.70(9) 1_556 . ?
O6 Ce1 O5 143.24(9) 1_455 . ?
O2 Ce1 O5 71.33(8) 2_665 . ?
O5 Ce1 O5 71.74(9) 2_665 . ?
O4 Ce1 O5 115.39(8) 2_675 . ?
O8 Ce1 O5 94.01(9) . . ?
O4 Ce1 O5 52.92(7) . . ?
O1 Ce1 S1 84.55(6) . . ?
O3 Ce1 S1 138.68(7) 1_556 . ?
O6 Ce1 S1 152.99(7) 1_455 . ?
O2 Ce1 S1 67.72(6) 2_665 . ?
O5 Ce1 S1 96.13(6) 2_665 . ?
O4 Ce1 S1 88.96(6) 2_675 . ?
O8 Ce1 S1 82.94(8) . . ?
O4 Ce1 S1 26.54(5) . . ?
O5 Ce1 S1 26.51(5) . . ?
C5 C1 C2 118.1(3) . . ?
C5 C1 C6 123.3(3) . . ?
C2 C1 C6 118.6(3) . . ?
C3 C2 C1 120.1(4) . . ?
N1 C3 C2 120.1(4) . . ?
N1 C4 C5 120.3(3) . . ?
C4 C5 C1 120.5(4) . . ?
O1 C6 O2 126.4(3) . . ?
O1 C6 C1 115.9(3) . . ?
O2 C6 C1 117.7(3) . . ?
O3 N1 C3 119.2(3) . . ?
O3 N1 C4 120.0(3) . . ?
C3 N1 C4 120.8(3) . . ?
C6 O1 Ce1 146.0(2) . . ?
C6 O2 Ce1 131.0(2) . 2_665 ?
N1 O3 Ce1 133.2(2) . 1_554 ?
S1 O4 Ce1 138.46(14) . 2_675 ?
S1 O4 Ce1 102.49(12) . . ?
Ce1 O4 Ce1 116.97(9) 2_675 . ?
S1 O5 Ce1 142.69(15) . 2_665 ?
S1 O5 Ce1 100.55(11) . . ?
Ce1 O5 Ce1 108.26(9) 2_665 . ?
S1 O6 Ce1 145.05(16) . 1_655 ?
O7 S1 O6 111.86(16) . . ?
O7 S1 O5 110.82(15) . . ?
O6 S1 O5 110.66(16) . . ?
O7 S1 O4 110.58(15) . . ?
O6 S1 O4 109.03(15) . . ?
O5 S1 O4 103.57(14) . . ?
O7 S1 Ce1 129.79(11) . . ?
O6 S1 Ce1 118.31(11) . . ?
O5 S1 Ce1 52.94(9) . . ?
O4 S1 Ce1 50.97(10) . . ?

loop_
_geom_bond_atom_site_label_1
_geom_bond_atom_site_label_2
_geom_bond_distance
_geom_bond_site_symmetry_2
_geom_bond_publ_flag
Ce1 O1 2.423(2) . ?
Ce1 O3 2.441(2) 1_556 ?
Ce1 O6 2.484(3) 1_455 ?
Ce1 O2 2.519(3) 2_665 ?
Ce1 O5 2.541(2) 2_665 ?
Ce1 O4 2.564(2) 2_675 ?
Ce1 O8 2.600(3) . ?
Ce1 O4 2.618(2) . ?
Ce1 O5 2.671(2) . ?
Ce1 S1 3.2904(8) . ?
C1 C5 1.383(5) . ?
C1 C2 1.386(5) . ?
C1 C6 1.513(5) . ?
C2 C3 1.379(6) . ?
C3 N1 1.346(5) . ?
C4 N1 1.349(5) . ?
C4 C5 1.366(5) . ?
C6 O1 1.240(4) . ?
C6 O2 1.268(4) . ?
N1 O3 1.326(4) . ?
O2 Ce1 2.519(2) 2_665 ?
O3 Ce1 2.441(2) 1_554 ?
O4 S1 1.506(2) . ?
O4 Ce1 2.564(2) 2_675 ?
O5 S1 1.494(2) . ?
O5 Ce1 2.541(2) 2_665 ?
O6 S1 1.457(3) . ?
O6 Ce1 2.484(3) 1_655 ?
O7 S1 1.448(3) . ?
